data_8102023
loop_
_publ_author_name
'Wang, C.-C.'

_publ_section_title
;
Crystal structure of bis[(1,3-bis(4-pyridinium)-propane)][\b-
hexacosaoxooctamolybdate(VI)], (C~13~H~16~N~2~)~2~[Mo~8~O~26~]
;
_journal_issue 3
_journal_name_full 'Zeitschrift f\"ur Kristallographie - New Crystal Structures'
_journal_page_first 388
_journal_page_last 390
_journal_volume 221
_journal_year 2006
_chemical_formula_structural (C~13~H~16~N~2~)~2~[Mo~8~O~26~]
_chemical_formula_sum 'C26 H32 Mo8 N4 O26'
_chemical_formula_weight 1584.08
_chemical_name_systematic '  bis[H~2~(1,3-bis(4-pyridyl)propane)][\b-hexacosaoxooctamolybdate(VI)] '
_space_group_IT_number 14
_symmetry_cell_setting monoclinic
_symmetry_space_group_name_Hall '-P 2ybc'
_symmetry_space_group_name_H-M 'P 1 21/c 1'
_atom_sites_solution_hydrogens geom
_atom_sites_solution_primary direct
_atom_sites_solution_secondary difmap
_audit_creation_method SHELXL-97
_cell_angle_alpha 90.00
_cell_angle_beta 100.85(3)
_cell_angle_gamma 90.00
_cell_formula_units_Z 2
_cell_length_a 10.589(2)
_cell_length_b 10.007(2)
_cell_length_c 19.662(4)
_cell_measurement_reflns_used 18055
_cell_measurement_temperature 293(2)
_cell_measurement_theta_max 27.46
_cell_measurement_theta_min 3.14
_cell_volume 2046.2(7)
_computing_cell_refinement 'rapid auto'
_computing_data_collection 'rapid auto'
_computing_data_reduction 'rapid auto'
_computing_molecular_graphics 'SHELXL-97 (Sheldrick, 1997)'
_computing_publication_material 'SHELXL-97 (Sheldrick, 1997)'
_computing_structure_refinement 'SHELXL-97 (Sheldrick, 1997)'
_computing_structure_solution 'SHELXS-97 (Sheldrick, 1990)'
_diffrn_ambient_temperature 293(2)
_diffrn_measured_fraction_theta_full 0.996
_diffrn_measured_fraction_theta_max 0.996
_diffrn_measurement_device_type 'Rigaku R-AXIS RAPID IP'
_diffrn_measurement_method phi/omega
_diffrn_radiation_monochromator graphite
_diffrn_radiation_source 'rotating anode'
_diffrn_radiation_type MoK\a
_diffrn_radiation_wavelength 0.71073
_diffrn_reflns_av_R_equivalents 0.0445
_diffrn_reflns_av_sigmaI/netI 0.0379
_diffrn_reflns_limit_h_max 12
_diffrn_reflns_limit_h_min -12
_diffrn_reflns_limit_k_max 12
_diffrn_reflns_limit_k_min -12
_diffrn_reflns_limit_l_max 23
_diffrn_reflns_limit_l_min -23
_diffrn_reflns_number 16318
_diffrn_reflns_theta_full 25.50
_diffrn_reflns_theta_max 25.50
_diffrn_reflns_theta_min 3.14
_exptl_absorpt_coefficient_mu 2.467
_exptl_absorpt_correction_T_max 0.4992
_exptl_absorpt_correction_T_min 0.3439
_exptl_absorpt_correction_type multi-scan
_exptl_absorpt_process_details SADABS
_exptl_crystal_colour yellow
_exptl_crystal_density_diffrn 2.571
_exptl_crystal_density_method 'not measured'
_exptl_crystal_description block
_exptl_crystal_F_000 1520
_exptl_crystal_size_max 0.55
_exptl_crystal_size_mid 0.34
_exptl_crystal_size_min 0.33
_refine_diff_density_max 0.438
_refine_diff_density_min -0.738
_refine_diff_density_rms 0.129
_refine_ls_extinction_method none
_refine_ls_goodness_of_fit_ref 1.080
_refine_ls_hydrogen_treatment constr
_refine_ls_matrix_type full
_refine_ls_number_parameters 253
_refine_ls_number_reflns 3801
_refine_ls_number_restraints 0
_refine_ls_restrained_S_all 1.080
_refine_ls_R_factor_all 0.0257
_refine_ls_R_factor_gt 0.0232
_refine_ls_shift/su_max 0.002
_refine_ls_shift/su_mean 0.000
_refine_ls_structure_factor_coef Fsqd
_refine_ls_weighting_details 'calc w=1/[\s^2^(Fo^2^)+(0.0208P)^2^+1.6592P] where P=(Fo^2^+2Fc^2^)/3'
_refine_ls_weighting_scheme calc
_refine_ls_wR_factor_gt 0.0551
_refine_ls_wR_factor_ref 0.0560
_reflns_number_gt 3568
_reflns_number_total 3801
_reflns_threshold_expression >2sigma(I)
_cod_data_source_file 1267-1841.cff
_cod_data_source_block b
_cod_original_sg_symbol_H-M P12(1)/c1
_cod_database_code 8102023

loop_
_symmetry_equiv_pos_as_xyz
'x, y, z'
'-x, y+1/2, -z+1/2'
'-x, -y, -z'
'x, -y-1/2, z-1/2'

loop_
_atom_site_label
_atom_site_type_symbol
_atom_site_fract_x
_atom_site_fract_y
_atom_site_fract_z
_atom_site_U_iso_or_equiv
_atom_site_adp_type
_atom_site_occupancy
_atom_site_symmetry_multiplicity
_atom_site_Wyckoff_symbol
_atom_site_calc_flag
_atom_site_refinement_flags
_atom_site_disorder_assembly
_atom_site_disorder_group
Mo1 Mo 0.97335(2) 0.02620(2) 0.086811(11) 0.01803(7) Uani 1 4 e d . . .
Mo2 Mo 1.07307(2) -0.26391(2) 0.048505(11) 0.02110(8) Uani 1 4 e d . . .
Mo3 Mo 1.17963(2) 0.29367(2) 0.074935(12) 0.02352(8) Uani 1 4 e d . . .
Mo4 Mo 1.27515(2) -0.00259(2) 0.035849(12) 0.02103(8) Uani 1 4 e d . . .
O1 O 0.88927(6) -0.04649(6) 0.14276(3) 0.0298(5) Uani 1 4 e d . . .
O2 O 0.83990(6) 0.12772(6) 0.02707(3) 0.0200(4) Uani 1 4 e d R . .
O3 O 1.05120(6) 0.16154(6) 0.13223(3) 0.0253(4) Uani 1 4 e d R . .
O4 O 0.99104(6) -0.35029(6) -0.03361(3) 0.0243(4) Uani 1 4 e d R . .
O5 O 1.21636(6) -0.34415(6) 0.06426(3) 0.0339(5) Uani 1 4 e d R . .
O6 O 0.98880(6) -0.32618(6) 0.10839(3) 0.0339(5) Uani 1 4 e d R . .
O7 O 1.21422(6) 0.38932(6) 0.14750(3) 0.0384(5) Uani 1 4 e d R . .
O8 O 1.28501(6) 0.13907(6) 0.10097(3) 0.0262(4) Uani 1 4 e d R . .
O9 O 1.26244(6) 0.36219(6) 0.01703(3) 0.0383(5) Uani 1 4 e d R . .
O10 O 1.38442(6) -0.11060(6) 0.07911(3) 0.0343(5) Uani 1 4 e d R . .
O11 O 1.34625(6) 0.06762(6) -0.02664(3) 0.0344(5) Uani 1 4 e d R . .
O12 O 1.12315(6) -0.09072(6) 0.09678(3) 0.0205(4) Uani 1 4 e d R . .
O13 O 0.91852(16) -0.10956(16) 0.00058(8) 0.0205(4) Uani 1 4 e d . . .
C1 C 0.32765(16) 0.12985(16) 0.26783(8) 0.0392(8) Uani 1 4 e d R . .
H1A H 0.2862 0.1179 0.2222 0.047 Uiso 1 4 e calc R . .
C2 C 0.2761(4) 0.2130(4) 0.3106(2) 0.0567(11) Uani 1 4 e d . . .
H2A H 0.2001 0.2586 0.2939 0.068 Uiso 1 4 e calc R . .
C3 C 0.4418(5) 0.1650(4) 0.40217(19) 0.0572(12) Uani 1 4 e d . . .
H3A H 0.4793 0.1775 0.4484 0.069 Uiso 1 4 e calc R . .
C4 C 0.4981(3) 0.0813(4) 0.36201(17) 0.0418(8) Uani 1 4 e d . . .
H4A H 0.5735 0.0364 0.3808 0.050 Uiso 1 4 e calc R . .
C5 C 0.4420(3) 0.0632(3) 0.29279(14) 0.0272(6) Uani 1 4 e d . . .
C6 C 0.5062(3) -0.0186(3) 0.24456(17) 0.0349(7) Uani 1 4 e d . . .
H6A H 0.4422 -0.0725 0.2149 0.042 Uiso 1 4 e calc R . .
H6B H 0.5684 -0.0784 0.2714 0.042 Uiso 1 4 e calc R . .
C7 C 0.5746(3) 0.0729(3) 0.19936(16) 0.0355(7) Uani 1 4 e d . . .
H7A H 0.6013 0.0196 0.1634 0.043 Uiso 1 4 e calc R . .
H7B H 0.5142 0.1395 0.1770 0.043 Uiso 1 4 e calc R . .
C8 C 0.6908(3) 0.1428(3) 0.24043(17) 0.0371(7) Uani 1 4 e d . . .
H8A H 0.6656 0.1856 0.2801 0.045 Uiso 1 4 e calc R . .
H8B H 0.7549 0.0758 0.2580 0.045 Uiso 1 4 e calc R . .
C9 C 0.7524(3) 0.2463(3) 0.20165(16) 0.0305(7) Uani 1 4 e d . . .
C10 C 0.8632(3) 0.3108(4) 0.23634(17) 0.0404(8) Uani 1 4 e d . . .
H10A H 0.8986 0.2868 0.2816 0.049 Uiso 1 4 e calc R . .
C11 C 0.9196(4) 0.4091(4) 0.2040(2) 0.0502(9) Uani 1 4 e d . . .
H11A H 0.9925 0.4528 0.2273 0.060 Uiso 1 4 e calc R . .
C12 C 0.7670(4) 0.3819(4) 0.10301(17) 0.0442(9) Uani 1 4 e d . . .
H12A H 0.7362 0.4065 0.0573 0.053 Uiso 1 4 e calc R . .
C13 C 0.7059(4) 0.2832(3) 0.13336(16) 0.0369(7) Uani 1 4 e d . . .
H13A H 0.6336 0.2412 0.1082 0.044 Uiso 1 4 e calc R . .
N1 N 0.3348(4) 0.2284(3) 0.3759(2) 0.0612(11) Uani 1 4 e d . . .
H1B H 0.3017 0.2818 0.4021 0.073 Uiso 1 4 e calc R . .
N2 N 0.8697(3) 0.4417(3) 0.13910(16) 0.0454(8) Uani 1 4 e d . . .
H2B H 0.9056 0.5044 0.1196 0.055 Uiso 1 4 e calc R . .

loop_
_atom_site_aniso_label
_atom_site_aniso_U_11
_atom_site_aniso_U_22
_atom_site_aniso_U_33
_atom_site_aniso_U_23
_atom_site_aniso_U_13
_atom_site_aniso_U_12
Mo1 0.02217(14) 0.01717(13) 0.01568(12) 0.00102(8) 0.00594(9) 0.00124(9)
Mo2 0.02722(15) 0.01496(13) 0.02085(13) 0.00289(8) 0.00381(10) 0.00094(9)
Mo3 0.02776(15) 0.01767(13) 0.02481(13) -0.00165(9) 0.00415(11) -0.00220(9)
Mo4 0.01926(14) 0.02023(13) 0.02379(13) 0.00093(9) 0.00451(10) 0.00114(9)
O1 0.0347(12) 0.0330(12) 0.0240(10) 0.0056(8) 0.0117(9) -0.0002(9)
O2 0.0234(10) 0.0165(9) 0.0211(9) -0.0014(7) 0.0067(8) 0.0040(7)
O3 0.0316(11) 0.0218(10) 0.0229(10) -0.0025(8) 0.0059(8) 0.0008(8)
O4 0.0308(11) 0.0171(10) 0.0249(10) -0.0010(7) 0.0049(8) 0.0032(8)
O5 0.0343(12) 0.0252(11) 0.0400(12) 0.0032(9) 0.0012(10) 0.0069(9)
O6 0.0475(14) 0.0271(11) 0.0284(11) 0.0034(9) 0.0106(10) -0.0088(10)
O7 0.0475(14) 0.0305(12) 0.0347(12) -0.0101(9) 0.0015(10) -0.0054(10)
O8 0.0267(11) 0.0244(10) 0.0250(10) -0.0022(8) -0.0018(8) -0.0002(8)
O9 0.0431(14) 0.0311(12) 0.0438(13) 0.0036(10) 0.0163(11) -0.0037(10)
O10 0.0266(11) 0.0307(12) 0.0441(12) 0.0037(9) 0.0026(10) 0.0052(9)
O11 0.0331(12) 0.0353(12) 0.0378(12) 0.0051(10) 0.0139(10) -0.0019(10)
O12 0.0221(10) 0.0199(10) 0.0189(9) 0.0017(7) 0.0028(7) 0.0006(7)
O13 0.0235(10) 0.0190(9) 0.0193(9) 0.0014(7) 0.0047(8) 0.0010(8)
C1 0.0419(19) 0.046(2) 0.0333(17) 0.0068(14) 0.0156(15) 0.0055(16)
C2 0.061(3) 0.046(2) 0.073(3) 0.014(2) 0.038(2) 0.0149(19)
C3 0.074(3) 0.066(3) 0.036(2) -0.0213(19) 0.020(2) -0.042(2)
C4 0.0349(19) 0.054(2) 0.0367(18) -0.0031(16) 0.0061(15) -0.0172(16)
C5 0.0301(16) 0.0247(15) 0.0291(15) 0.0005(12) 0.0112(12) -0.0086(12)
C6 0.0374(19) 0.0262(16) 0.0441(18) -0.0043(13) 0.0154(15) -0.0036(13)
C7 0.0346(18) 0.0400(19) 0.0342(17) -0.0068(14) 0.0122(14) 0.0011(14)
C8 0.0362(18) 0.0372(18) 0.0374(17) 0.0114(14) 0.0054(14) -0.0032(14)
C9 0.0357(18) 0.0270(16) 0.0325(16) 0.0024(12) 0.0162(14) 0.0050(13)
C10 0.043(2) 0.044(2) 0.0355(17) 0.0040(14) 0.0101(15) -0.0029(16)
C11 0.049(2) 0.050(2) 0.055(2) -0.0004(18) 0.0183(19) -0.0115(18)
C12 0.062(2) 0.043(2) 0.0326(17) 0.0079(15) 0.0228(17) 0.0148(18)
C13 0.044(2) 0.0341(18) 0.0346(17) -0.0020(13) 0.0126(15) 0.0017(15)
N1 0.094(3) 0.0389(19) 0.066(2) -0.0191(16) 0.056(2) -0.0168(19)
N2 0.059(2) 0.0302(15) 0.0577(19) 0.0051(14) 0.0386(17) -0.0054(14)

loop_
_atom_type_symbol
_atom_type_description
_atom_type_scat_dispersion_real
_atom_type_scat_dispersion_imag
_atom_type_scat_source
C C 0.0033 0.0016 'International Tables Vol C Tables 4.2.6.8 and 6.1.1.4'
H H 0.0000 0.0000 'International Tables Vol C Tables 4.2.6.8 and 6.1.1.4'
N N 0.0061 0.0033 'International Tables Vol C Tables 4.2.6.8 and 6.1.1.4'
O O 0.0106 0.0060 'International Tables Vol C Tables 4.2.6.8 and 6.1.1.4'
Co Co 0.3494 0.9721 'International Tables Vol C Tables 4.2.6.8 and 6.1.1.4'
Mo Mo -1.6832 0.6857 'International Tables Vol C Tables 4.2.6.8 and 6.1.1.4'

loop_
_geom_angle_atom_site_label_1
_geom_angle_atom_site_label_2
_geom_angle_atom_site_label_3
_geom_angle
_geom_angle_site_symmetry_1
_geom_angle_site_symmetry_3
_geom_angle_publ_flag
O1 Mo1 O3 104.79(3) . . ?
O1 Mo1 O2 101.79(3) . . ?
O3 Mo1 O2 97.1 . . ?
O1 Mo1 O12 101.12(3) . . ?
O3 Mo1 O12 96.7 . . ?
O2 Mo1 O12 149.1 . . ?
O1 Mo1 O13 98.17(5) . . ?
O3 Mo1 O13 157.03(5) . . ?
O2 Mo1 O13 78.32(5) . . ?
O12 Mo1 O13 78.20(5) . . ?
O1 Mo1 O13 173.68(4) . 3_755 ?
O3 Mo1 O13 81.52(4) . 3_755 ?
O2 Mo1 O13 77.01(4) . 3_755 ?
O12 Mo1 O13 77.93(5) . 3_755 ?
O13 Mo1 O13 75.51(7) . 3_755 ?
O5 Mo2 O6 105.4 . . ?
O5 Mo2 O4 101.0 . . ?
O6 Mo2 O4 101.8 . . ?
O5 Mo2 O12 100.1 . . ?
O6 Mo2 O12 96.6 . . ?
O4 Mo2 O12 147.1 . . ?
O5 Mo2 O13 158.51(5) . . ?
O6 Mo2 O13 95.85(5) . . ?
O4 Mo2 O13 77.40(5) . . ?
O12 Mo2 O13 73.69(5) . . ?
O5 Mo2 O2 86.9 . 3_755 ?
O6 Mo2 O2 164.9 . 3_755 ?
O4 Mo2 O2 84.0 . 3_755 ?
O12 Mo2 O2 72.2 . 3_755 ?
O13 Mo2 O2 71.62(4) . 3_755 ?
O7 Mo3 O9 106.1 . . ?
O7 Mo3 O8 102.0 . . ?
O9 Mo3 O8 99.0 . . ?
O7 Mo3 O4 103.0 . 3_755 ?
O9 Mo3 O4 99.2 . 3_755 ?
O8 Mo3 O4 143.4 . 3_755 ?
O7 Mo3 O3 88.1 . . ?
O9 Mo3 O3 165.8 . . ?
O8 Mo3 O3 77.1 . . ?
O4 Mo3 O3 77.5 3_755 . ?
O7 Mo3 O13 157.61(4) . 3_755 ?
O9 Mo3 O13 96.30(4) . 3_755 ?
O8 Mo3 O13 73.55(5) . 3_755 ?
O4 Mo3 O13 73.14(5) 3_755 3_755 ?
O3 Mo3 O13 69.51(4) . 3_755 ?
O10 Mo4 O11 105.8 . . ?
O10 Mo4 O8 101.1 . . ?
O11 Mo4 O8 101.7 . . ?
O10 Mo4 O2 101.0 . 3_755 ?
O11 Mo4 O2 96.4 . 3_755 ?
O8 Mo4 O2 146.3 . 3_755 ?
O10 Mo4 O13 160.40(4) . 3_755 ?
O11 Mo4 O13 93.58(5) . 3_755 ?
O8 Mo4 O13 77.36(5) . 3_755 ?
O2 Mo4 O13 73.35(5) 3_755 3_755 ?
O10 Mo4 O12 88.5 . . ?
O11 Mo4 O12 163.2 . . ?
O8 Mo4 O12 83.8 . . ?
O2 Mo4 O12 71.7 3_755 . ?
O13 Mo4 O12 71.94(4) 3_755 . ?
Mo1 O2 Mo4 109.55(4) . 3_755 ?
Mo1 O2 Mo2 111.16(3) . 3_755 ?
Mo4 O2 Mo2 103.84(3) 3_755 3_755 ?
Mo1 O3 Mo3 117.10(3) . . ?
Mo2 O4 Mo3 118.04(4) . 3_755 ?
Mo4 O8 Mo3 117.78(4) . . ?
Mo1 O12 Mo2 109.53(3) . . ?
Mo1 O12 Mo4 110.20(3) . . ?
Mo2 O12 Mo4 103.24(3) . . ?
Mo1 O13 Mo2 92.01(6) . . ?
Mo1 O13 Mo4 91.68(6) . 3_755 ?
Mo2 O13 Mo4 163.66(8) . 3_755 ?
Mo1 O13 Mo1 104.49(7) . 3_755 ?
Mo2 O13 Mo1 97.35(6) . 3_755 ?
Mo4 O13 Mo1 97.13(6) 3_755 3_755 ?
Mo1 O13 Mo3 163.65(8) . 3_755 ?
Mo2 O13 Mo3 86.12(6) . 3_755 ?
Mo4 O13 Mo3 85.87(6) 3_755 3_755 ?
Mo1 O13 Mo3 91.86(5) 3_755 3_755 ?
C2 C1 C5 119.8(3) . . ?
C2 C1 H1A 120.1 . . ?
C5 C1 H1A 120.1 . . ?
N1 C2 C1 119.9(4) . . ?
N1 C2 H2A 120.1 . . ?
C1 C2 H2A 120.1 . . ?
N1 C3 C4 120.5(4) . . ?
N1 C3 H3A 119.8 . . ?
C4 C3 H3A 119.8 . . ?
C3 C4 C5 119.6(4) . . ?
C3 C4 H4A 120.2 . . ?
C5 C4 H4A 120.2 . . ?
C4 C5 C1 117.8(3) . . ?
C4 C5 C6 121.8(3) . . ?
C1 C5 C6 120.3(2) . . ?
C5 C6 C7 110.8(2) . . ?
C5 C6 H6A 109.5 . . ?
C7 C6 H6A 109.5 . . ?
C5 C6 H6B 109.5 . . ?
C7 C6 H6B 109.5 . . ?
H6A C6 H6B 108.1 . . ?
C8 C7 C6 112.9(3) . . ?
C8 C7 H7A 109.0 . . ?
C6 C7 H7A 109.0 . . ?
C8 C7 H7B 109.0 . . ?
C6 C7 H7B 109.0 . . ?
H7A C7 H7B 107.8 . . ?
C9 C8 C7 115.8(3) . . ?
C9 C8 H8A 108.3 . . ?
C7 C8 H8A 108.3 . . ?
C9 C8 H8B 108.3 . . ?
C7 C8 H8B 108.3 . . ?
H8A C8 H8B 107.4 . . ?
C13 C9 C10 117.4(3) . . ?
C13 C9 C8 124.3(3) . . ?
C10 C9 C8 118.3(3) . . ?
C11 C10 C9 120.3(3) . . ?
C11 C10 H10A 119.9 . . ?
C9 C10 H10A 119.9 . . ?
N2 C11 C10 119.6(4) . . ?
N2 C11 H11A 120.2 . . ?
C10 C11 H11A 120.2 . . ?
N2 C12 C13 119.8(3) . . ?
N2 C12 H12A 120.1 . . ?
C13 C12 H12A 120.1 . . ?
C12 C13 C9 119.9(3) . . ?
C12 C13 H13A 120.0 . . ?
C9 C13 H13A 120.0 . . ?
C3 N1 C2 122.3(3) . . ?
C3 N1 H1B 118.8 . . ?
C2 N1 H1B 118.8 . . ?
C12 N2 C11 122.8(3) . . ?
C12 N2 H2B 118.6 . . ?
C11 N2 H2B 118.6 . . ?

loop_
_geom_bond_atom_site_label_1
_geom_bond_atom_site_label_2
_geom_bond_distance
_geom_bond_site_symmetry_2
_geom_bond_publ_flag
Mo1 O1 1.7032(7) . ?
Mo1 O3 1.7419 . ?
Mo1 O2 1.9451 . ?
Mo1 O12 1.9510 . ?
Mo1 O13 2.1649(16) . ?
Mo1 O13 2.3875(16) 3_755 ?
Mo2 O5 1.6929 . ?
Mo2 O6 1.7225 . ?
Mo2 O4 1.8921 . ?
Mo2 O12 1.9991 . ?
Mo2 O13 2.3176(17) . ?
Mo2 O2 2.3303 3_755 ?
Mo3 O7 1.6999 . ?
Mo3 O9 1.7061 . ?
Mo3 O8 1.9198 . ?
Mo3 O4 1.9221 3_755 ?
Mo3 O3 2.3332 . ?
Mo3 O13 2.4694(17) 3_755 ?
Mo4 O10 1.6912 . ?
Mo4 O11 1.7082 . ?
Mo4 O8 1.8999 . ?
Mo4 O2 2.0038 3_755 ?
Mo4 O13 2.3292(17) 3_755 ?
Mo4 O12 2.3516 . ?
O2 Mo4 2.0038 3_755 ?
O2 Mo2 2.3303 3_755 ?
O4 Mo3 1.9221 3_755 ?
O13 Mo4 2.3292(17) 3_755 ?
O13 Mo1 2.3875(16) 3_755 ?
O13 Mo3 2.4694(17) 3_755 ?
C1 C2 1.367(4) . ?
C1 C5 1.389(3) . ?
C1 H1A 0.9300 . ?
C2 N1 1.327(6) . ?
C2 H2A 0.9300 . ?
C3 N1 1.317(6) . ?
C3 C4 1.363(5) . ?
C3 H3A 0.9300 . ?
C4 C5 1.390(4) . ?
C4 H4A 0.9300 . ?
C5 C6 1.507(4) . ?
C6 C7 1.548(4) . ?
C6 H6A 0.9700 . ?
C6 H6B 0.9700 . ?
C7 C8 1.510(4) . ?
C7 H7A 0.9700 . ?
C7 H7B 0.9700 . ?
C8 C9 1.506(4) . ?
C8 H8A 0.9700 . ?
C8 H8B 0.9700 . ?
C9 C13 1.390(4) . ?
C9 C10 1.399(5) . ?
C10 C11 1.369(5) . ?
C10 H10A 0.9300 . ?
C11 N2 1.326(5) . ?
C11 H11A 0.9300 . ?
C12 N2 1.325(5) . ?
C12 C13 1.377(5) . ?
C12 H12A 0.9300 . ?
C13 H13A 0.9300 . ?
N1 H1B 0.8600 . ?
N2 H2B 0.8600 . ?

loop_
_geom_hbond_atom_site_label_D
_geom_hbond_atom_site_label_H
_geom_hbond_atom_site_label_A
_geom_hbond_distance_DH
_geom_hbond_distance_HA
_geom_hbond_distance_DA
_geom_hbond_angle_DHA
_geom_hbond_site_symmetry_A
N1 H1B O11 0.86 2.05 2.786(3) 142.9 4_466
N2 H2B O6 0.86 1.94 2.763(3) 159.3 1_565

loop_
_geom_torsion_atom_site_label_1
_geom_torsion_atom_site_label_2
_geom_torsion_atom_site_label_3
_geom_torsion_atom_site_label_4
_geom_torsion
_geom_torsion_site_symmetry_1
_geom_torsion_site_symmetry_2
_geom_torsion_site_symmetry_3
_geom_torsion_site_symmetry_4
_geom_torsion_publ_flag
O1 Mo1 O2 Mo4 -73.15(4) . . . 3_755 ?
O3 Mo1 O2 Mo4 -179.935(9) . . . 3_755 ?
O12 Mo1 O2 Mo4 64.04(8) . . . 3_755 ?
O13 Mo1 O2 Mo4 22.89(5) . . . 3_755 ?
O13 Mo1 O2 Mo4 100.50(5) 3_755 . . 3_755 ?
O1 Mo1 O2 Mo2 172.676(10) . . . 3_755 ?
O3 Mo1 O2 Mo2 65.89(4) . . . 3_755 ?
O12 Mo1 O2 Mo2 -50.14(8) . . . 3_755 ?
O13 Mo1 O2 Mo2 -91.29(5) . . . 3_755 ?
O13 Mo1 O2 Mo2 -13.68(4) 3_755 . . 3_755 ?
O1 Mo1 O3 Mo3 -179.777(9) . . . . ?
O2 Mo1 O3 Mo3 -75.54(4) . . . . ?
O12 Mo1 O3 Mo3 76.80(4) . . . . ?
O13 Mo1 O3 Mo3 1.21(13) . . . . ?
O13 Mo1 O3 Mo3 0.13(5) 3_755 . . . ?
O7 Mo3 O3 Mo1 -179.884(14) . . . . ?
O9 Mo3 O3 Mo1 -1.78(17) . . . . ?
O8 Mo3 O3 Mo1 -77.15(4) . . . . ?
O4 Mo3 O3 Mo1 76.31(4) 3_755 . . . ?
O13 Mo3 O3 Mo1 -0.13(5) 3_755 . . . ?
O5 Mo2 O4 Mo3 -179.567(11) . . . 3_755 ?
O6 Mo2 O4 Mo3 71.98(5) . . . 3_755 ?
O12 Mo2 O4 Mo3 -50.50(8) . . . 3_755 ?
O13 Mo2 O4 Mo3 -21.47(5) . . . 3_755 ?
O2 Mo2 O4 Mo3 -93.92(4) 3_755 . . 3_755 ?
O10 Mo4 O8 Mo3 178.294(11) . . . . ?
O11 Mo4 O8 Mo3 69.41(5) . . . . ?
O2 Mo4 O8 Mo3 -51.66(4) 3_755 . . . ?
O13 Mo4 O8 Mo3 -21.68(5) 3_755 . . . ?
O12 Mo4 O8 Mo3 -94.50(3) . . . . ?
O7 Mo3 O8 Mo4 178.115(11) . . . . ?
O9 Mo3 O8 Mo4 -73.20(5) . . . . ?
O4 Mo3 O8 Mo4 45.79(4) 3_755 . . . ?
O3 Mo3 O8 Mo4 92.89(4) . . . . ?
O13 Mo3 O8 Mo4 20.76(5) 3_755 . . . ?
O1 Mo1 O12 Mo2 74.17(4) . . . . ?
O3 Mo1 O12 Mo2 -179.249(9) . . . . ?
O2 Mo1 O12 Mo2 -63.14(8) . . . . ?
O13 Mo1 O12 Mo2 -21.96(5) . . . . ?
O13 Mo1 O12 Mo2 -99.45(5) 3_755 . . . ?
O1 Mo1 O12 Mo4 -172.907(10) . . . . ?
O3 Mo1 O12 Mo4 -66.33(4) . . . . ?
O2 Mo1 O12 Mo4 49.78(8) . . . . ?
O13 Mo1 O12 Mo4 90.96(5) . . . . ?
O13 Mo1 O12 Mo4 13.47(4) 3_755 . . . ?
O5 Mo2 O12 Mo1 179.714(9) . . . . ?
O6 Mo2 O12 Mo1 -73.33(4) . . . . ?
O4 Mo2 O12 Mo1 50.44(8) . . . . ?
O13 Mo2 O12 Mo1 20.87(5) . . . . ?
O2 Mo2 O12 Mo1 96.33(4) 3_755 . . . ?
O5 Mo2 O12 Mo4 62.33(4) . . . . ?
O6 Mo2 O12 Mo4 169.289(11) . . . . ?
O4 Mo2 O12 Mo4 -66.94(7) . . . . ?
O13 Mo2 O12 Mo4 -96.51(5) . . . . ?
O2 Mo2 O12 Mo4 -21.050(14) 3_755 . . . ?
O10 Mo4 O12 Mo1 165.795(11) . . . . ?
O11 Mo4 O12 Mo1 -45.71(14) . . . . ?
O8 Mo4 O12 Mo1 64.47(4) . . . . ?
O2 Mo4 O12 Mo1 -92.13(4) 3_755 . . . ?
O13 Mo4 O12 Mo1 -14.22(5) 3_755 . . . ?
O10 Mo4 O12 Mo2 -77.30(4) . . . . ?
O11 Mo4 O12 Mo2 71.19(13) . . . . ?
O8 Mo4 O12 Mo2 -178.627(9) . . . . ?
O2 Mo4 O12 Mo2 24.772(14) 3_755 . . . ?
O13 Mo4 O12 Mo2 102.69(5) 3_755 . . . ?
O1 Mo1 O13 Mo2 -82.02(5) . . . . ?
O3 Mo1 O13 Mo2 97.01(12) . . . . ?
O2 Mo1 O13 Mo2 177.54(5) . . . . ?
O12 Mo1 O13 Mo2 17.71(4) . . . . ?
O13 Mo1 O13 Mo2 98.12(7) 3_755 . . . ?
O1 Mo1 O13 Mo4 82.05(5) . . . 3_755 ?
O3 Mo1 O13 Mo4 -98.91(12) . . . 3_755 ?
O2 Mo1 O13 Mo4 -18.39(4) . . . 3_755 ?
O12 Mo1 O13 Mo4 -178.21(5) . . . 3_755 ?
O13 Mo1 O13 Mo4 -97.80(7) 3_755 . . 3_755 ?
O1 Mo1 O13 Mo1 179.86(5) . . . 3_755 ?
O3 Mo1 O13 Mo1 -1.11(16) . . . 3_755 ?
O2 Mo1 O13 Mo1 79.42(5) . . . 3_755 ?
O12 Mo1 O13 Mo1 -80.41(5) . . . 3_755 ?
O13 Mo1 O13 Mo1 0.0 3_755 . . 3_755 ?
O1 Mo1 O13 Mo3 1.0(3) . . . 3_755 ?
O3 Mo1 O13 Mo3 -179.94(19) . . . 3_755 ?
O2 Mo1 O13 Mo3 -99.4(3) . . . 3_755 ?
O12 Mo1 O13 Mo3 100.8(3) . . . 3_755 ?
O13 Mo1 O13 Mo3 -178.8(3) 3_755 . . 3_755 ?
O5 Mo2 O13 Mo1 -93.56(12) . . . . ?
O6 Mo2 O13 Mo1 77.52(5) . . . . ?
O4 Mo2 O13 Mo1 178.33(5) . . . . ?
O12 Mo2 O13 Mo1 -17.63(4) . . . . ?
O2 Mo2 O13 Mo1 -93.84(5) 3_755 . . . ?
O5 Mo2 O13 Mo4 163.52(18) . . . 3_755 ?
O6 Mo2 O13 Mo4 -25.4(3) . . . 3_755 ?
O4 Mo2 O13 Mo4 75.4(3) . . . 3_755 ?
O12 Mo2 O13 Mo4 -120.6(3) . . . 3_755 ?
O2 Mo2 O13 Mo4 163.2(3) 3_755 . . 3_755 ?
O5 Mo2 O13 Mo1 11.33(16) . . . 3_755 ?
O6 Mo2 O13 Mo1 -177.60(5) . . . 3_755 ?
O4 Mo2 O13 Mo1 -76.79(5) . . . 3_755 ?
O12 Mo2 O13 Mo1 87.26(5) . . . 3_755 ?
O2 Mo2 O13 Mo1 11.04(4) 3_755 . . 3_755 ?
O5 Mo2 O13 Mo3 102.71(12) . . . 3_755 ?
O6 Mo2 O13 Mo3 -86.21(4) . . . 3_755 ?
O4 Mo2 O13 Mo3 14.60(3) . . . 3_755 ?
O12 Mo2 O13 Mo3 178.64(5) . . . 3_755 ?
O2 Mo2 O13 Mo3 102.43(4) 3_755 . . 3_755 ?
C5 C1 C2 N1 -0.8(5) . . . . ?
N1 C3 C4 C5 0.2(5) . . . . ?
C3 C4 C5 C1 -1.7(4) . . . . ?
C3 C4 C5 C6 174.5(3) . . . . ?
C2 C1 C5 C4 1.9(4) . . . . ?
C2 C1 C5 C6 -174.3(3) . . . . ?
C4 C5 C6 C7 -100.0(3) . . . . ?
C1 C5 C6 C7 76.1(3) . . . . ?
C5 C6 C7 C8 69.0(4) . . . . ?
C6 C7 C8 C9 -172.7(3) . . . . ?
C7 C8 C9 C13 2.8(5) . . . . ?
C7 C8 C9 C10 -177.7(3) . . . . ?
C13 C9 C10 C11 2.0(5) . . . . ?
C8 C9 C10 C11 -177.5(3) . . . . ?
C9 C10 C11 N2 -0.9(6) . . . . ?
N2 C12 C13 C9 -0.2(5) . . . . ?
C10 C9 C13 C12 -1.5(5) . . . . ?
C8 C9 C13 C12 178.1(3) . . . . ?
C4 C3 N1 C2 1.0(6) . . . . ?
C1 C2 N1 C3 -0.7(6) . . . . ?
C13 C12 N2 C11 1.4(5) . . . . ?
C10 C11 N2 C12 -0.8(6) . . . . ?
